data_1513418
loop_
_publ_author_name
'Gao, Jing'
'Xiao, Chengyi'
'Jiang, Wei'
'Wang, Zhaohui'

_publ_section_title
;
 Cyano-Substituted Perylene Diimides with Linearly Correlated LUMO Levels.
;
_journal_issue 2
_journal_name_full 'Organic letters'
_journal_page_first 394
_journal_page_last 397
_journal_paper_doi 10.1021/ol403250r
_journal_volume 16
_journal_year 2014
_chemical_formula_moiety 'C36 H18 Cl4 N6 O4'
_chemical_formula_sum 'C36 H18 Cl4 N6 O4'
_chemical_formula_weight 740.36
_chemical_name_systematic
; 
 ? 
;
_space_group_IT_number 19
_symmetry_cell_setting orthorhombic
_symmetry_space_group_name_Hall 'P 2ac 2ab'
_symmetry_space_group_name_H-M 'P 21 21 21'
_atom_sites_solution_hydrogens geom
_atom_sites_solution_primary direct
_atom_sites_solution_secondary difmap
_audit_creation_method SHELXL-97
_cell_angle_alpha 90.00
_cell_angle_beta 90.00
_cell_angle_gamma 90.00
_cell_formula_units_Z 4
_cell_length_a 10.727(2)
_cell_length_b 10.905(2)
_cell_length_c 26.433(5)
_cell_measurement_reflns_used 9123
_cell_measurement_temperature 100(2)
_cell_measurement_theta_max 27.4731
_cell_measurement_theta_min 1.8675
_cell_volume 3092.1(10)
_computing_cell_refinement 'CrystalClear (Rigaku Inc., 2008)'
_computing_data_collection 'CrystalClear (Rigaku Inc., 2008)'
_computing_data_reduction 'CrystalClear (Rigaku Inc., 2008)'
_computing_molecular_graphics
;
 Mercury: visualization and analysis of crystal structures, C. F. Macrae,
 P. R. Edgington, P. McCabe, E. Pidcock, G. P. Shields, R. Taylor,
 M. Towler and J. van de Streek, J. Appl. Cryst., 39, 453-457, 2006.
;
_computing_publication_material 'SHELX-97 (Sheldrick, 2008)'
_computing_structure_refinement 'SHELX-97 (Sheldrick, 2008)'
_computing_structure_solution 'SHELX-97 (Sheldrick, 2008)'
_diffrn_ambient_temperature 100(2)
_diffrn_detector_area_resol_mean 28.5714
_diffrn_measured_fraction_theta_full 0.991
_diffrn_measured_fraction_theta_max 0.991
_diffrn_measurement_device_type 'MM007HF + CCD (Saturn724+)'
_diffrn_measurement_method '\w scans at fixed \c = 45\%'
_diffrn_radiation_monochromator Confocal
_diffrn_radiation_source 'Rotating Anode'
_diffrn_radiation_type MoK\a
_diffrn_radiation_wavelength 0.71073
_diffrn_reflns_av_R_equivalents 0.0472
_diffrn_reflns_av_sigmaI/netI 0.0717
_diffrn_reflns_limit_h_max 12
_diffrn_reflns_limit_h_min -9
_diffrn_reflns_limit_k_max 12
_diffrn_reflns_limit_k_min -9
_diffrn_reflns_limit_l_max 31
_diffrn_reflns_limit_l_min -24
_diffrn_reflns_number 9507
_diffrn_reflns_theta_full 25.00
_diffrn_reflns_theta_max 25.00
_diffrn_reflns_theta_min 2.02
_exptl_absorpt_coefficient_mu 0.438
_exptl_absorpt_correction_T_max 1.0000
_exptl_absorpt_correction_T_min 0.6249
_exptl_absorpt_correction_type multi-scan
_exptl_absorpt_process_details 'CrystalClear (Rigaku Inc., 2008)'
_exptl_crystal_colour red
_exptl_crystal_density_diffrn 1.590
_exptl_crystal_density_method 'not measured'
_exptl_crystal_description block
_exptl_crystal_F_000 1504
_exptl_crystal_size_max 0.18
_exptl_crystal_size_mid 0.15
_exptl_crystal_size_min 0.10
_refine_diff_density_max 0.458
_refine_diff_density_min -0.478
_refine_diff_density_rms 0.108
_refine_ls_abs_structure_details 'Flack H D (1983), Acta Cryst. A39, 876-881'
_refine_ls_abs_structure_Flack 0.56(12)
_refine_ls_extinction_method none
_refine_ls_goodness_of_fit_ref 1.117
_refine_ls_hydrogen_treatment constr
_refine_ls_matrix_type full
_refine_ls_number_parameters 453
_refine_ls_number_reflns 5375
_refine_ls_number_restraints 0
_refine_ls_restrained_S_all 1.117
_refine_ls_R_factor_all 0.0838
_refine_ls_R_factor_gt 0.0803
_refine_ls_shift/su_max 0.001
_refine_ls_shift/su_mean 0.000
_refine_ls_structure_factor_coef Fsqd
_refine_ls_weighting_details 'calc w=1/[\s^2^(Fo^2^)+(0.0440P)^2^+18.2474P] where P=(Fo^2^+2Fc^2^)/3'
_refine_ls_weighting_scheme calc
_refine_ls_wR_factor_gt 0.1854
_refine_ls_wR_factor_ref 0.1886
_reflns_number_gt 5136
_reflns_number_total 5375
_reflns_threshold_expression >2sigma(I)
_cod_data_source_file ol403250r_si_005.cif
_cod_data_source_block a
_cod_original_cell_volume 3092.0(11)
_cod_original_sg_symbol_H-M P2(1)2(1)2(1)
_cod_database_code 1513418

loop_
_symmetry_equiv_pos_as_xyz
'x, y, z'
'-x+1/2, -y, z+1/2'
'-x, y+1/2, -z+1/2'
'x+1/2, -y+1/2, -z'

loop_
_atom_site_label
_atom_site_type_symbol
_atom_site_fract_x
_atom_site_fract_y
_atom_site_fract_z
_atom_site_U_iso_or_equiv
_atom_site_adp_type
_atom_site_occupancy
_atom_site_symmetry_multiplicity
_atom_site_calc_flag
_atom_site_refinement_flags
Cl1 Cl 0.84034(18) 0.43891(17) 0.43777(7) 0.0262(4) Uani 1 1 d .
Cl2 Cl 0.85323(17) 0.44561(18) 0.32220(7) 0.0263(4) Uani 1 1 d .
Cl3 Cl 0.43649(18) 0.98724(18) 0.34018(7) 0.0298(4) Uani 1 1 d .
Cl4 Cl 0.28777(17) 0.83051(18) 0.41778(7) 0.0293(4) Uani 1 1 d .
O1 O 1.0514(6) 0.8550(5) 0.5004(2) 0.0373(14) Uani 1 1 d .
O2 O 0.8369(6) 1.1695(5) 0.4308(2) 0.0418(15) Uani 1 1 d .
O3 O 0.4418(5) 0.2487(5) 0.2454(2) 0.0338(13) Uani 1 1 d .
O4 O 0.1147(5) 0.4835(5) 0.2948(2) 0.0286(12) Uani 1 1 d .
N1 N 0.9454(6) 1.0143(6) 0.4650(2) 0.0238(14) Uani 1 1 d .
N2 N 0.2765(6) 0.3677(6) 0.2685(2) 0.0282(15) Uani 1 1 d .
N3 N 1.0927(8) 0.5726(7) 0.4924(3) 0.045(2) Uani 1 1 d .
N4 N 0.7226(8) 0.2000(8) 0.2644(3) 0.049(2) Uani 1 1 d .
N5 N 0.0367(6) 0.7107(6) 0.3552(2) 0.0276(15) Uani 1 1 d .
N6 N 0.5737(7) 1.2412(7) 0.3929(2) 0.0330(16) Uani 1 1 d .
C1 C 1.2577(8) 1.3394(9) 0.4223(4) 0.042(2) Uani 1 1 d .
H1C H 1.3121 1.4013 0.4377 0.064 Uiso 1 1 calc R
H1A H 1.1975 1.3796 0.3999 0.064 Uiso 1 1 calc R
H1B H 1.3083 1.2815 0.4027 0.064 Uiso 1 1 calc R
C2 C 1.1872(8) 1.2694(8) 0.4644(3) 0.035(2) Uani 1 1 d .
H2B H 1.2476 1.2436 0.4907 0.042 Uiso 1 1 calc R
H2A H 1.1266 1.3257 0.4805 0.042 Uiso 1 1 calc R
C3 C 1.1187(8) 1.1581(8) 0.4453(3) 0.0346(19) Uani 1 1 d .
H3B H 1.1796 1.0953 0.4344 0.042 Uiso 1 1 calc R
H3A H 1.0672 1.1809 0.4157 0.042 Uiso 1 1 calc R
C4 C 1.0349(8) 1.1050(7) 0.4871(3) 0.0317(19) Uani 1 1 d .
H4B H 1.0870 1.0642 0.5130 0.038 Uiso 1 1 calc R
H4A H 0.9880 1.1721 0.5036 0.038 Uiso 1 1 calc R
C5 C 0.9672(7) 0.8884(7) 0.4746(3) 0.0265(17) Uani 1 1 d .
C6 C 0.8808(7) 0.8017(7) 0.4490(3) 0.0203(15) Uani 1 1 d .
C7 C 0.8992(7) 0.6756(7) 0.4525(3) 0.0227(16) Uani 1 1 d .
C8 C 1.0071(8) 0.6240(7) 0.4774(3) 0.0284(18) Uani 1 1 d .
C9 C 0.8189(7) 0.5924(7) 0.4265(3) 0.0237(16) Uani 1 1 d .
C10 C 0.7219(7) 0.6367(7) 0.3964(3) 0.0241(16) Uani 1 1 d .
C11 C 0.6488(7) 0.5619(7) 0.3601(2) 0.0192(14) Uani 1 1 d .
C12 C 0.6948(6) 0.4673(7) 0.3302(3) 0.0222(16) Uani 1 1 d .
C13 C 0.6162(7) 0.3921(7) 0.3014(3) 0.0231(16) Uani 1 1 d .
C14 C 0.6693(8) 0.2843(8) 0.2774(3) 0.0320(19) Uani 1 1 d .
C15 C 0.4889(7) 0.4141(7) 0.2998(3) 0.0225(16) Uani 1 1 d .
C16 C 0.4017(7) 0.3369(7) 0.2693(3) 0.0247(16) Uani 1 1 d .
C17 C 0.2257(7) 0.4661(7) 0.2953(3) 0.0278(18) Uani 1 1 d .
C18 C 0.3135(6) 0.5436(7) 0.3258(3) 0.0240(16) Uani 1 1 d .
C19 C 0.2671(7) 0.6423(7) 0.3528(3) 0.0211(15) Uani 1 1 d .
C20 C 0.1340(7) 0.6742(7) 0.3530(3) 0.0267(17) Uani 1 1 d .
C21 C 0.3493(7) 0.7234(6) 0.3772(3) 0.0251(16) Uani 1 1 d .
C22 C 0.4784(7) 0.7110(6) 0.3714(3) 0.0205(15) Uani 1 1 d .
C23 C 0.5739(7) 0.8046(7) 0.3830(3) 0.0224(15) Uani 1 1 d .
C24 C 0.5559(7) 0.9270(7) 0.3761(3) 0.0259(16) Uani 1 1 d .
C25 C 0.6462(7) 1.0148(7) 0.3948(3) 0.0243(16) Uani 1 1 d .
C26 C 0.6142(7) 1.1412(7) 0.3928(3) 0.0243(17) Uani 1 1 d .
C27 C 0.7529(7) 0.9725(7) 0.4182(3) 0.0247(16) Uani 1 1 d .
C28 C 0.8453(8) 1.0600(7) 0.4378(3) 0.0276(16) Uani 1 1 d .
C29 C 0.7746(7) 0.8447(6) 0.4217(3) 0.0211(15) Uani 1 1 d .
C30 C 0.6908(6) 0.7624(7) 0.4002(2) 0.0215(16) Uani 1 1 d .
C31 C 0.5244(7) 0.5953(7) 0.3529(3) 0.0216(16) Uani 1 1 d .
C32 C 0.4394(7) 0.5189(6) 0.3260(3) 0.0205(15) Uani 1 1 d .
C33 C 0.1913(8) 0.2935(8) 0.2357(3) 0.0304(18) Uani 1 1 d .
H33A H 0.2423 0.2434 0.2123 0.036 Uiso 1 1 calc R
H33B H 0.1402 0.3500 0.2150 0.036 Uiso 1 1 calc R
C34 C 0.1055(8) 0.2096(7) 0.2650(3) 0.0300(18) Uani 1 1 d .
H34B H 0.0526 0.2602 0.2876 0.036 Uiso 1 1 calc R
H34A H 0.0498 0.1671 0.2409 0.036 Uiso 1 1 calc R
C35 C 0.1722(8) 0.1147(8) 0.2967(3) 0.036(2) Uani 1 1 d .
H35B H 0.2161 0.1557 0.3249 0.043 Uiso 1 1 calc R
H35A H 0.2353 0.0723 0.2756 0.043 Uiso 1 1 calc R
C36 C 0.0794(8) 0.0193(8) 0.3181(3) 0.0342(19) Uani 1 1 d .
H36C H 0.0214 0.0601 0.3413 0.051 Uiso 1 1 calc R
H36B H 0.1254 -0.0444 0.3364 0.051 Uiso 1 1 calc R
H36A H 0.0326 -0.0180 0.2903 0.051 Uiso 1 1 calc R

loop_
_atom_site_aniso_label
_atom_site_aniso_U_11
_atom_site_aniso_U_22
_atom_site_aniso_U_33
_atom_site_aniso_U_23
_atom_site_aniso_U_13
_atom_site_aniso_U_12
Cl1 0.0294(9) 0.0246(9) 0.0245(8) 0.0028(7) -0.0039(8) 0.0025(8)
Cl2 0.0219(9) 0.0323(10) 0.0248(8) -0.0029(8) 0.0024(7) 0.0032(8)
Cl3 0.0296(10) 0.0289(10) 0.0309(10) 0.0023(8) -0.0090(8) 0.0036(8)
Cl4 0.0274(9) 0.0338(10) 0.0266(9) -0.0085(8) 0.0007(8) 0.0033(8)
O1 0.040(3) 0.038(3) 0.033(3) -0.004(3) -0.017(3) -0.001(3)
O2 0.045(4) 0.033(3) 0.047(4) -0.005(3) -0.020(3) 0.003(3)
O3 0.033(3) 0.034(3) 0.034(3) -0.009(3) -0.004(3) 0.009(3)
O4 0.021(3) 0.031(3) 0.034(3) -0.008(2) 0.000(2) -0.001(2)
N1 0.023(3) 0.023(3) 0.026(3) -0.008(3) -0.012(3) -0.006(3)
N2 0.028(4) 0.031(4) 0.026(3) -0.009(3) -0.003(3) -0.005(3)
N3 0.049(5) 0.041(4) 0.046(4) -0.007(4) -0.026(4) 0.001(4)
N4 0.042(5) 0.054(5) 0.051(5) -0.027(4) -0.002(4) 0.015(4)
N5 0.027(4) 0.035(4) 0.021(3) 0.000(3) -0.001(3) 0.000(3)
N6 0.042(4) 0.035(4) 0.022(3) 0.002(3) -0.002(3) 0.000(4)
C1 0.044(5) 0.047(5) 0.036(5) 0.006(4) -0.001(4) -0.017(4)
C2 0.037(5) 0.033(5) 0.036(5) 0.007(4) -0.005(4) 0.001(4)
C3 0.031(4) 0.043(5) 0.030(4) -0.012(4) 0.003(3) -0.009(4)
C4 0.035(5) 0.020(4) 0.041(5) -0.011(3) 0.000(4) -0.009(3)
C5 0.026(4) 0.032(4) 0.022(4) -0.003(3) -0.004(3) 0.004(3)
C6 0.022(4) 0.024(4) 0.016(3) -0.005(3) 0.002(3) 0.001(3)
C7 0.021(4) 0.031(4) 0.016(3) -0.003(3) -0.006(3) -0.007(3)
C8 0.026(4) 0.028(4) 0.032(4) 0.004(3) -0.007(3) 0.002(3)
C9 0.024(4) 0.026(4) 0.021(4) -0.005(3) 0.001(3) 0.005(3)
C10 0.017(3) 0.029(4) 0.026(4) -0.006(3) 0.004(3) 0.001(3)
C11 0.024(4) 0.026(4) 0.008(3) 0.002(3) -0.002(3) 0.004(3)
C12 0.017(3) 0.027(4) 0.023(4) 0.002(3) 0.000(3) 0.000(3)
C13 0.032(4) 0.021(4) 0.016(3) -0.009(3) -0.002(3) 0.002(3)
C14 0.034(5) 0.037(5) 0.025(4) -0.007(3) -0.004(3) 0.003(4)
C15 0.028(4) 0.024(4) 0.016(3) -0.005(3) -0.003(3) 0.005(3)
C16 0.031(4) 0.024(4) 0.019(4) -0.002(3) -0.001(3) -0.001(3)
C17 0.021(4) 0.029(4) 0.034(4) 0.000(3) -0.005(3) -0.008(3)
C18 0.018(3) 0.026(4) 0.028(4) 0.003(3) 0.004(3) -0.004(3)
C19 0.019(4) 0.031(4) 0.013(3) 0.001(3) -0.002(3) -0.003(3)
C20 0.027(4) 0.031(4) 0.021(4) 0.001(3) 0.010(3) 0.005(4)
C21 0.031(4) 0.023(4) 0.021(3) 0.001(3) 0.003(3) 0.003(3)
C22 0.027(4) 0.019(3) 0.016(3) -0.002(3) -0.001(3) 0.002(3)
C23 0.020(4) 0.031(4) 0.016(3) 0.001(3) 0.002(3) 0.003(3)
C24 0.029(4) 0.036(4) 0.012(3) -0.001(3) -0.001(3) 0.004(4)
C25 0.030(4) 0.021(4) 0.023(4) 0.000(3) 0.001(3) 0.002(3)
C26 0.028(4) 0.024(4) 0.021(4) -0.001(3) -0.008(3) 0.000(3)
C27 0.022(4) 0.030(4) 0.022(4) 0.002(3) -0.005(3) 0.000(3)
C28 0.034(4) 0.021(4) 0.027(4) -0.005(3) -0.001(3) 0.003(4)
C29 0.025(4) 0.016(3) 0.023(4) -0.003(3) -0.002(3) 0.000(3)
C30 0.024(4) 0.030(4) 0.011(3) 0.007(3) 0.004(3) 0.003(3)
C31 0.027(4) 0.023(4) 0.015(3) -0.004(3) 0.004(3) -0.011(3)
C32 0.025(4) 0.020(3) 0.016(3) -0.003(3) -0.003(3) -0.005(3)
C33 0.030(4) 0.039(5) 0.022(4) -0.002(3) -0.009(3) 0.001(4)
C34 0.035(5) 0.027(4) 0.028(4) -0.004(3) -0.001(3) -0.001(3)
C35 0.044(5) 0.030(4) 0.034(4) -0.005(4) -0.021(4) -0.006(4)
C36 0.044(5) 0.042(5) 0.017(4) -0.005(3) -0.005(4) -0.005(4)

loop_
_atom_type_symbol
_atom_type_description
_atom_type_scat_dispersion_real
_atom_type_scat_dispersion_imag
_atom_type_scat_source
C C 0.0033 0.0016 'International Tables Vol C Tables 4.2.6.8 and 6.1.1.4'
H H 0.0000 0.0000 'International Tables Vol C Tables 4.2.6.8 and 6.1.1.4'
N N 0.0061 0.0033 'International Tables Vol C Tables 4.2.6.8 and 6.1.1.4'
O O 0.0106 0.0060 'International Tables Vol C Tables 4.2.6.8 and 6.1.1.4'
Cl Cl 0.1484 0.1585 'International Tables Vol C Tables 4.2.6.8 and 6.1.1.4'

loop_
_geom_angle_atom_site_label_1
_geom_angle_atom_site_label_2
_geom_angle_atom_site_label_3
_geom_angle
C28 N1 C5 124.8(6)
C28 N1 C4 117.5(6)
C5 N1 C4 117.7(6)
C16 N2 C17 123.9(6)
C16 N2 C33 118.0(6)
C17 N2 C33 118.1(6)
C2 C1 H1C 109.5
C2 C1 H1A 109.5
H1C C1 H1A 109.5
C2 C1 H1B 109.5
H1C C1 H1B 109.5
H1A C1 H1B 109.5
C3 C2 C1 113.3(7)
C3 C2 H2B 108.9
C1 C2 H2B 108.9
C3 C2 H2A 108.9
C1 C2 H2A 108.9
H2B C2 H2A 107.7
C2 C3 C4 110.4(7)
C2 C3 H3B 109.6
C4 C3 H3B 109.6
C2 C3 H3A 109.6
C4 C3 H3A 109.6
H3B C3 H3A 108.1
N1 C4 C3 110.1(6)
N1 C4 H4B 109.6
C3 C4 H4B 109.6
N1 C4 H4A 109.6
C3 C4 H4A 109.6
H4B C4 H4A 108.1
O1 C5 N1 121.7(7)
O1 C5 C6 122.6(7)
N1 C5 C6 115.6(6)
C7 C6 C29 118.1(6)
C7 C6 C5 120.7(7)
C29 C6 C5 121.2(6)
C6 C7 C9 120.7(7)
C6 C7 C8 121.8(7)
C9 C7 C8 117.1(7)
N3 C8 C7 171.5(9)
C10 C9 C7 120.3(7)
C10 C9 Cl1 122.4(6)
C7 C9 Cl1 117.1(6)
C9 C10 C30 118.0(7)
C9 C10 C11 125.0(7)
C30 C10 C11 117.1(7)
C12 C11 C31 117.0(6)
C12 C11 C10 126.0(7)
C31 C11 C10 116.8(6)
C11 C12 C13 122.0(7)
C11 C12 Cl2 121.3(6)
C13 C12 Cl2 116.4(6)
C15 C13 C12 120.5(7)
C15 C13 C14 120.9(7)
C12 C13 C14 118.3(7)
N4 C14 C13 170.0(9)
C13 C15 C32 119.1(7)
C13 C15 C16 122.4(7)
C32 C15 C16 118.5(6)
O3 C16 N2 121.5(7)
O3 C16 C15 119.9(7)
N2 C16 C15 118.6(7)
O4 C17 N2 120.1(7)
O4 C17 C18 122.5(7)
N2 C17 C18 117.4(6)
C32 C18 C19 120.2(7)
C32 C18 C17 120.5(7)
C19 C18 C17 119.4(6)
C18 C19 C21 120.0(7)
C18 C19 C20 122.3(7)
C21 C19 C20 117.3(7)
N5 C20 C19 172.3(9)
C22 C21 C19 120.6(7)
C22 C21 Cl4 121.0(6)
C19 C21 Cl4 118.2(6)
C21 C22 C31 117.4(7)
C21 C22 C23 126.5(6)
C31 C22 C23 116.0(6)
C24 C23 C30 119.3(7)
C24 C23 C22 123.4(7)
C30 C23 C22 117.2(6)
C23 C24 C25 120.5(7)
C23 C24 Cl3 123.6(6)
C25 C24 Cl3 115.6(6)
C27 C25 C26 122.7(7)
C27 C25 C24 119.1(7)
C26 C25 C24 117.9(7)
N6 C26 C25 171.9(9)
C25 C27 C29 119.6(7)
C25 C27 C28 120.0(7)
C29 C27 C28 120.4(6)
O2 C28 N1 119.5(7)
O2 C28 C27 122.4(7)
N1 C28 C27 118.2(6)
C30 C29 C27 120.2(7)
C30 C29 C6 120.7(6)
C27 C29 C6 119.1(6)
C29 C30 C23 119.7(7)
C29 C30 C10 120.2(6)
C23 C30 C10 120.2(7)
C11 C31 C32 121.8(7)
C11 C31 C22 120.6(7)
C32 C31 C22 117.5(7)
C18 C32 C31 121.0(7)
C18 C32 C15 121.0(7)
C31 C32 C15 118.0(7)
N2 C33 C34 113.7(6)
N2 C33 H33A 108.8
C34 C33 H33A 108.8
N2 C33 H33B 108.8
C34 C33 H33B 108.8
H33A C33 H33B 107.7
C35 C34 C33 114.2(7)
C35 C34 H34B 108.7
C33 C34 H34B 108.7
C35 C34 H34A 108.7
C33 C34 H34A 108.7
H34B C34 H34A 107.6
C34 C35 C36 111.0(7)
C34 C35 H35B 109.4
C36 C35 H35B 109.4
C34 C35 H35A 109.4
C36 C35 H35A 109.4
H35B C35 H35A 108.0
C35 C36 H36C 109.5
C35 C36 H36B 109.5
H36C C36 H36B 109.5
C35 C36 H36A 109.5
H36C C36 H36A 109.5
H36B C36 H36A 109.5

loop_
_geom_bond_atom_site_label_1
_geom_bond_atom_site_label_2
_geom_bond_distance
Cl1 C9 1.716(7)
Cl2 C12 1.729(7)
Cl3 C24 1.725(7)
Cl4 C21 1.718(7)
O1 C5 1.189(9)
O2 C28 1.212(9)
O3 C16 1.229(9)
O4 C17 1.206(9)
N1 C28 1.384(10)
N1 C5 1.416(10)
N1 C4 1.496(9)
N2 C16 1.384(10)
N2 C17 1.396(10)
N2 C33 1.498(9)
N3 C8 1.148(11)
N4 C14 1.136(11)
N5 C20 1.119(10)
N6 C26 1.174(10)
C1 C2 1.547(12)
C1 H1C 0.9800
C1 H1A 0.9800
C1 H1B 0.9800
C2 C3 1.506(11)
C2 H2B 0.9900
C2 H2A 0.9900
C3 C4 1.537(11)
C3 H3B 0.9900
C3 H3A 0.9900
C4 H4B 0.9900
C4 H4A 0.9900
C5 C6 1.487(10)
C6 C7 1.392(10)
C6 C29 1.429(10)
C7 C9 1.426(10)
C7 C8 1.446(10)
C9 C10 1.397(10)
C10 C30 1.415(10)
C10 C11 1.482(10)
C11 C12 1.390(10)
C11 C31 1.397(11)
C12 C13 1.401(10)
C13 C15 1.387(11)
C13 C14 1.453(10)
C15 C32 1.438(10)
C15 C16 1.494(10)
C17 C18 1.501(10)
C18 C32 1.378(10)
C18 C19 1.383(10)
C19 C21 1.406(10)
C19 C20 1.470(10)
C21 C22 1.400(10)
C22 C31 1.441(10)
C22 C23 1.479(10)
C23 C24 1.361(11)
C23 C30 1.411(10)
C24 C25 1.449(11)
C25 C27 1.380(10)
C25 C26 1.421(10)
C27 C29 1.416(10)
C27 C28 1.471(10)
C29 C30 1.390(10)
C31 C32 1.424(10)
C33 C34 1.512(11)
C33 H33A 0.9900
C33 H33B 0.9900
C34 C35 1.511(11)
C34 H34B 0.9900
C34 H34A 0.9900
C35 C36 1.547(12)
C35 H35B 0.9900
C35 H35A 0.9900
C36 H36C 0.9800
C36 H36B 0.9800
C36 H36A 0.9800

loop_
_geom_torsion_atom_site_label_1
_geom_torsion_atom_site_label_2
_geom_torsion_atom_site_label_3
_geom_torsion_atom_site_label_4
_geom_torsion
C1 C2 C3 C4 -171.2(7)
C28 N1 C4 C3 -75.2(9)
C5 N1 C4 C3 106.6(8)
C2 C3 C4 N1 166.6(7)
C28 N1 C5 O1 -176.0(7)
C4 N1 C5 O1 2.0(12)
C28 N1 C5 C6 5.9(11)
C4 N1 C5 C6 -176.1(6)
O1 C5 C6 C7 -3.1(12)
N1 C5 C6 C7 174.9(7)
O1 C5 C6 C29 174.8(7)
N1 C5 C6 C29 -7.2(10)
C29 C6 C7 C9 4.2(10)
C5 C6 C7 C9 -177.9(6)
C29 C6 C7 C8 177.1(7)
C5 C6 C7 C8 -4.9(11)
C6 C7 C8 N3 -141(6)
C9 C7 C8 N3 32(6)
C6 C7 C9 C10 1.3(11)
C8 C7 C9 C10 -171.9(7)
C6 C7 C9 Cl1 -174.2(6)
C8 C7 C9 Cl1 12.5(9)
C7 C9 C10 C30 -12.2(10)
Cl1 C9 C10 C30 163.1(6)
C7 C9 C10 C11 167.4(7)
Cl1 C9 C10 C11 -17.3(10)
C9 C10 C11 C12 -36.5(11)
C30 C10 C11 C12 143.2(7)
C9 C10 C11 C31 148.2(7)
C30 C10 C11 C31 -32.2(9)
C31 C11 C12 C13 -12.3(10)
C10 C11 C12 C13 172.4(7)
C31 C11 C12 Cl2 161.6(6)
C10 C11 C12 Cl2 -13.8(10)
C11 C12 C13 C15 3.3(11)
Cl2 C12 C13 C15 -170.9(6)
C11 C12 C13 C14 -170.9(7)
Cl2 C12 C13 C14 15.0(9)
C15 C13 C14 N4 -144(5)
C12 C13 C14 N4 30(6)
C12 C13 C15 C32 3.2(11)
C14 C13 C15 C32 177.2(7)
C12 C13 C15 C16 179.6(7)
C14 C13 C15 C16 -6.4(12)
C17 N2 C16 O3 179.4(7)
C33 N2 C16 O3 -2.7(11)
C17 N2 C16 C15 -1.1(11)
C33 N2 C16 C15 176.9(6)
C13 C15 C16 O3 1.7(11)
C32 C15 C16 O3 178.1(7)
C13 C15 C16 N2 -177.9(7)
C32 C15 C16 N2 -1.5(10)
C16 N2 C17 O4 -176.2(8)
C33 N2 C17 O4 5.8(11)
C16 N2 C17 C18 1.2(11)
C33 N2 C17 C18 -176.8(7)
O4 C17 C18 C32 178.7(8)
N2 C17 C18 C32 1.4(11)
O4 C17 C18 C19 -2.8(12)
N2 C17 C18 C19 179.8(7)
C32 C18 C19 C21 5.2(11)
C17 C18 C19 C21 -173.2(7)
C32 C18 C19 C20 178.7(7)
C17 C18 C19 C20 0.3(11)
C18 C19 C20 N5 -164(6)
C21 C19 C20 N5 10(6)
C18 C19 C21 C22 4.8(11)
C20 C19 C21 C22 -169.0(7)
C18 C19 C21 Cl4 -170.5(6)
C20 C19 C21 Cl4 15.7(9)
C19 C21 C22 C31 -17.8(11)
Cl4 C21 C22 C31 157.3(5)
C19 C21 C22 C23 163.1(7)
Cl4 C21 C22 C23 -21.8(11)
C21 C22 C23 C24 -35.1(11)
C31 C22 C23 C24 145.8(7)
C21 C22 C23 C30 147.6(7)
C31 C22 C23 C30 -31.5(9)
C30 C23 C24 C25 -11.4(10)
C22 C23 C24 C25 171.4(6)
C30 C23 C24 Cl3 162.0(5)
C22 C23 C24 Cl3 -15.2(10)
C23 C24 C25 C27 2.2(11)
Cl3 C24 C25 C27 -171.7(6)
C23 C24 C25 C26 -171.3(7)
Cl3 C24 C25 C26 14.8(9)
C27 C25 C26 N6 -134(5)
C24 C25 C26 N6 39(6)
C26 C25 C27 C29 175.7(7)
C24 C25 C27 C29 2.7(11)
C26 C25 C27 C28 -6.4(12)
C24 C25 C27 C28 -179.5(7)
C5 N1 C28 O2 -178.3(8)
C4 N1 C28 O2 3.6(11)
C5 N1 C28 C27 1.3(11)
C4 N1 C28 C27 -176.7(7)
C25 C27 C28 O2 -6.0(12)
C29 C27 C28 O2 171.8(8)
C25 C27 C28 N1 174.4(7)
C29 C27 C28 N1 -7.8(11)
C25 C27 C29 C30 2.0(11)
C28 C27 C29 C30 -175.9(7)
C25 C27 C29 C6 -175.7(7)
C28 C27 C29 C6 6.4(11)
C7 C6 C29 C30 1.4(10)
C5 C6 C29 C30 -176.5(7)
C7 C6 C29 C27 179.1(7)
C5 C6 C29 C27 1.2(10)
C27 C29 C30 C23 -11.3(10)
C6 C29 C30 C23 166.4(6)
C27 C29 C30 C10 169.7(7)
C6 C29 C30 C10 -12.6(10)
C24 C23 C30 C29 16.0(10)
C22 C23 C30 C29 -166.6(6)
C24 C23 C30 C10 -165.0(7)
C22 C23 C30 C10 12.4(10)
C9 C10 C30 C29 17.8(10)
C11 C10 C30 C29 -161.8(6)
C9 C10 C30 C23 -161.1(6)
C11 C10 C30 C23 19.2(10)
C12 C11 C31 C32 15.2(10)
C10 C11 C31 C32 -169.0(6)
C12 C11 C31 C22 -163.1(6)
C10 C11 C31 C22 12.7(10)
C21 C22 C31 C11 -160.7(7)
C23 C22 C31 C11 18.5(10)
C21 C22 C31 C32 20.9(10)
C23 C22 C31 C32 -159.9(6)
C19 C18 C32 C31 -1.5(11)
C17 C18 C32 C31 176.9(7)
C19 C18 C32 C15 177.6(7)
C17 C18 C32 C15 -4.0(11)
C11 C31 C32 C18 170.0(7)
C22 C31 C32 C18 -11.7(10)
C11 C31 C32 C15 -9.1(10)
C22 C31 C32 C15 169.2(6)
C13 C15 C32 C18 -179.5(7)
C16 C15 C32 C18 4.0(10)
C13 C15 C32 C31 -0.3(10)
C16 C15 C32 C31 -176.9(7)
C16 N2 C33 C34 107.9(8)
C17 N2 C33 C34 -74.1(9)
N2 C33 C34 C35 -61.1(9)
C33 C34 C35 C36 -170.4(7)
